data_2233163
loop_
_publ_author_name
'Fang, Rui-Qin'
'Xiao, Zhu-Ping'
'Zuo, Yun'

_publ_section_title
;
 (<i>E</i>)-2-[(1-Benzylpiperidin-4-yl)iminomethyl]phenol
;
_journal_coeditor_code HB6532
_journal_issue 1
_journal_name_full 'Acta Crystallographica Section E'
_journal_page_first o85
_journal_paper_doi 10.1107/S160053681105197X
_journal_volume 68
_journal_year 2012
_chemical_formula_iupac 'C19 H22 N2 O'
_chemical_formula_moiety 'C19 H22 N2 O'
_chemical_formula_sum 'C19 H22 N2 O'
_chemical_formula_weight 294.39
_chemical_name_systematic
;
(<i>E</i>)-2-[(1-Benzylpiperidin-4-yl)iminomethyl]phenol
;
_space_group_IT_number 14
_symmetry_cell_setting monoclinic
_symmetry_space_group_name_Hall '-P 2ybc'
_symmetry_space_group_name_H-M 'P 1 21/c 1'
_atom_sites_solution_hydrogens geom
_atom_sites_solution_primary direct
_atom_sites_solution_secondary difmap
_audit_creation_method SHELXL-97
_cell_angle_alpha 90.00
_cell_angle_beta 95.60(3)
_cell_angle_gamma 90.00
_cell_formula_units_Z 8
_cell_length_a 10.603(2)
_cell_length_b 9.6330(19)
_cell_length_c 32.595(7)
_cell_measurement_reflns_used 2318
_cell_measurement_temperature 293(2)
_cell_measurement_theta_max 24.69
_cell_measurement_theta_min 2.62
_cell_volume 3313.3(12)
_computing_cell_refinement 'CAD-4 Software (Enraf--Nonius, 1989)'
_computing_data_collection 'CAD-4 Software (Enraf--Nonius, 1989)'
_computing_data_reduction 'XCAD4 (Harms & Wocadlo, 1995)'
_computing_molecular_graphics 'SHELXTL (Sheldrick, 2008)'
_computing_publication_material 'SHELXTL (Sheldrick, 2008)'
_computing_structure_refinement 'SHELXL97 (Sheldrick, 2008)'
_computing_structure_solution 'SHELXS97 (Sheldrick, 2008)'
_diffrn_ambient_temperature 293(2)
_diffrn_measured_fraction_theta_full 0.998
_diffrn_measured_fraction_theta_max 0.998
_diffrn_measurement_device_type 'Enraf--Nonius CAD-4'
_diffrn_measurement_method '\w/2\q scan'
_diffrn_radiation_monochromator graphite
_diffrn_radiation_source 'fine-focus sealed tube'
_diffrn_radiation_type MoK\a
_diffrn_radiation_wavelength 0.71073
_diffrn_reflns_av_R_equivalents 0.1167
_diffrn_reflns_av_sigmaI/netI 0.0885
_diffrn_reflns_limit_h_max 13
_diffrn_reflns_limit_h_min 0
_diffrn_reflns_limit_k_max 11
_diffrn_reflns_limit_k_min 0
_diffrn_reflns_limit_l_max 39
_diffrn_reflns_limit_l_min -40
_diffrn_reflns_number 6837
_diffrn_reflns_theta_full 25.97
_diffrn_reflns_theta_max 25.97
_diffrn_reflns_theta_min 1.26
_diffrn_standards_decay_% 1
_diffrn_standards_interval_count 200
_diffrn_standards_interval_time 60
_diffrn_standards_number 3
_exptl_absorpt_coefficient_mu 0.073
_exptl_absorpt_correction_T_max 0.9855
_exptl_absorpt_correction_T_min 0.9712
_exptl_absorpt_correction_type psi-scan
_exptl_absorpt_process_details
;
(North <i>et al.</i>, 1968)
;
_exptl_crystal_colour Yellow
_exptl_crystal_density_diffrn 1.180
_exptl_crystal_density_method 'not measured'
_exptl_crystal_description Block
_exptl_crystal_F_000 1264
_exptl_crystal_size_max 0.40
_exptl_crystal_size_mid 0.40
_exptl_crystal_size_min 0.20
_refine_diff_density_max 0.215
_refine_diff_density_min -0.200
_refine_ls_extinction_coef 0.0089(11)
_refine_ls_extinction_expression Fc^*^=kFc[1+0.001xFc^2^\l^3^/sin(2\q)]^-1/4^
_refine_ls_extinction_method 'SHELXL97 (Sheldrick, 2008)'
_refine_ls_goodness_of_fit_ref 1.088
_refine_ls_hydrogen_treatment mixed
_refine_ls_matrix_type full
_refine_ls_number_parameters 406
_refine_ls_number_reflns 6473
_refine_ls_number_restraints 0
_refine_ls_restrained_S_all 1.088
_refine_ls_R_factor_all 0.1957
_refine_ls_R_factor_gt 0.0815
_refine_ls_shift/su_max 0.000
_refine_ls_shift/su_mean 0.000
_refine_ls_structure_factor_coef Fsqd
_refine_ls_weighting_details 'calc w=1/[\s^2^(Fo^2^)+(0.0628P)^2^+4.8871P] where P=(Fo^2^+2Fc^2^)/3'
_refine_ls_weighting_scheme calc
_refine_ls_wR_factor_gt 0.2139
_refine_ls_wR_factor_ref 0.2679
_reflns_number_gt 2764
_reflns_number_total 6473
_reflns_threshold_expression I>2\s(I)
_cod_data_source_file hb6532.cif
_cod_data_source_block I
_cod_original_cell_volume 3313.3(11)
_cod_original_sg_symbol_H-M 'P 21/c'
_cod_database_code 2233163
_cod_database_fobs_code 2233163

loop_
_symmetry_equiv_pos_as_xyz
'x, y, z'
'-x, y+1/2, -z+1/2'
'-x, -y, -z'
'x, -y-1/2, z-1/2'

loop_
_atom_site_type_symbol
_atom_site_label
_atom_site_fract_x
_atom_site_fract_y
_atom_site_fract_z
_atom_site_U_iso_or_equiv
_atom_site_adp_type
_atom_site_calc_flag
_atom_site_refinement_flags
_atom_site_occupancy
_atom_site_symmetry_multiplicity
C C1 0.3352(5) 0.6495(5) 1.08004(15) 0.0556(13) Uani d . 1 1
C C2 0.3051(6) 0.6876(5) 1.11893(17) 0.0748(16) Uani d . 1 1
H H2 0.2226 0.7148 1.1223 0.090 Uiso calc R 1 1
C C3 0.3932(8) 0.6864(6) 1.15252(19) 0.088(2) Uani d . 1 1
H H3 0.3714 0.7136 1.1783 0.106 Uiso calc R 1 1
C C4 0.5159(7) 0.6437(6) 1.14746(18) 0.0829(18) Uani d . 1 1
H H4 0.5767 0.6431 1.1700 0.099 Uiso calc R 1 1
C C5 0.5483(5) 0.6028(6) 1.10994(16) 0.0698(15) Uani d . 1 1
H H5 0.6304 0.5726 1.1072 0.084 Uiso calc R 1 1
C C6 0.4601(5) 0.6057(5) 1.07583(15) 0.0581(13) Uani d . 1 1
C C7 0.2416(5) 0.6562(5) 1.04446(17) 0.0576(13) Uani d . 1 1
H H7 0.1604 0.6872 1.0482 0.069 Uiso calc R 1 1
C C8 0.1693(5) 0.6312(5) 0.97399(15) 0.0566(13) Uani d . 1 1
H H8 0.0912 0.6681 0.9836 0.068 Uiso calc R 1 1
C C9 0.1432(5) 0.4880(5) 0.95584(16) 0.0632(14) Uani d . 1 1
H H9A 0.2228 0.4443 0.9510 0.076 Uiso calc R 1 1
H H9B 0.1031 0.4313 0.9755 0.076 Uiso calc R 1 1
C C10 0.0583(5) 0.4942(5) 0.91573(16) 0.0672(15) Uani d . 1 1
H H10A 0.0483 0.4015 0.9043 0.081 Uiso calc R 1 1
H H10B -0.0248 0.5275 0.9212 0.081 Uiso calc R 1 1
C C11 0.1222(5) 0.7256(5) 0.90270(16) 0.0621(14) Uani d . 1 1
H H11A 0.0398 0.7586 0.9090 0.075 Uiso calc R 1 1
H H11B 0.1527 0.7876 0.8824 0.075 Uiso calc R 1 1
C C12 0.2130(5) 0.7276(5) 0.94143(15) 0.0601(14) Uani d . 1 1
H H12A 0.2195 0.8214 0.9522 0.072 Uiso calc R 1 1
H H12B 0.2965 0.6993 0.9348 0.072 Uiso calc R 1 1
C C13 0.0265(5) 0.5833(6) 0.84734(17) 0.0780(17) Uani d . 1 1
H H13A -0.0563 0.6171 0.8529 0.094 Uiso calc R 1 1
H H13B 0.0164 0.4879 0.8381 0.094 Uiso calc R 1 1
C C14 0.0717(5) 0.6680(6) 0.81311(17) 0.0674(15) Uani d . 1 1
C C15 -0.0101(6) 0.7503(7) 0.7894(2) 0.094(2) Uani d . 1 1
H H15 -0.0943 0.7548 0.7950 0.113 Uiso calc R 1 1
C C16 0.0286(8) 0.8274(8) 0.7570(2) 0.112(3) Uani d . 1 1
H H16 -0.0295 0.8827 0.7413 0.134 Uiso calc R 1 1
C C17 0.1515(8) 0.8224(8) 0.74818(19) 0.100(2) Uani d . 1 1
H H17 0.1779 0.8738 0.7264 0.121 Uiso calc R 1 1
C C18 0.2346(7) 0.7413(9) 0.7715(2) 0.114(3) Uani d . 1 1
H H18 0.3188 0.7375 0.7659 0.137 Uiso calc R 1 1
C C19 0.1952(7) 0.6646(8) 0.8034(2) 0.095(2) Uani d . 1 1
H H19 0.2535 0.6088 0.8189 0.114 Uiso calc R 1 1
C C20 0.8513(5) 0.8847(5) 1.08785(16) 0.0553(13) Uani d . 1 1
C C21 0.8191(6) 0.8677(6) 1.12796(18) 0.0803(17) Uani d . 1 1
H H21 0.7370 0.8410 1.1321 0.096 Uiso calc R 1 1
C C22 0.9048(7) 0.8893(8) 1.1613(2) 0.100(2) Uani d . 1 1
H H22 0.8815 0.8767 1.1878 0.120 Uiso calc R 1 1
C C23 1.0274(6) 0.9302(6) 1.15529(19) 0.0836(18) Uani d . 1 1
H H23 1.0865 0.9447 1.1779 0.100 Uiso calc R 1 1
C C24 1.0607(5) 0.9488(6) 1.11692(18) 0.0693(15) Uani d . 1 1
H H24 1.1427 0.9772 1.1134 0.083 Uiso calc R 1 1
C C25 0.9754(5) 0.9267(5) 1.08249(16) 0.0564(13) Uani d . 1 1
C C26 0.7581(5) 0.8606(5) 1.05304(16) 0.0573(13) Uani d . 1 1
H H26 0.6773 0.8313 1.0578 0.069 Uiso calc R 1 1
C C27 0.6858(5) 0.8565(5) 0.98220(15) 0.0605(14) Uani d . 1 1
H H27 0.6128 0.8100 0.9924 0.073 Uiso calc R 1 1
C C28 0.6448(5) 0.9970(5) 0.96375(16) 0.0632(14) Uani d . 1 1
H H28A 0.6056 1.0515 0.9841 0.076 Uiso calc R 1 1
H H28B 0.7185 1.0472 0.9563 0.076 Uiso calc R 1 1
C C29 0.5523(5) 0.9782(5) 0.92612(17) 0.0661(15) Uani d . 1 1
H H29A 0.4767 0.9324 0.9339 0.079 Uiso calc R 1 1
H H29B 0.5278 1.0684 0.9148 0.079 Uiso calc R 1 1
C C30 0.6422(5) 0.7581(5) 0.91122(16) 0.0694(15) Uani d . 1 1
H H30A 0.6789 0.7040 0.8903 0.083 Uiso calc R 1 1
H H30B 0.5669 0.7102 0.9183 0.083 Uiso calc R 1 1
C C31 0.7362(5) 0.7691(5) 0.94894(16) 0.0682(15) Uani d . 1 1
H H31A 0.8142 0.8099 0.9413 0.082 Uiso calc R 1 1
H H31B 0.7557 0.6768 0.9597 0.082 Uiso calc R 1 1
C C32 0.5155(5) 0.8848(6) 0.85825(17) 0.0768(16) Uani d . 1 1
H H32A 0.4821 0.9766 0.8514 0.092 Uiso calc R 1 1
H H32B 0.4453 0.8272 0.8650 0.092 Uiso calc R 1 1
C C33 0.5680(5) 0.8258(6) 0.82132(17) 0.0676(15) Uani d . 1 1
C C34 0.5566(6) 0.6876(7) 0.8109(2) 0.0862(18) Uani d . 1 1
H H34 0.5168 0.6284 0.8281 0.103 Uiso calc R 1 1
C C35 0.6009(7) 0.6343(8) 0.7766(2) 0.099(2) Uani d . 1 1
H H35 0.5930 0.5398 0.7711 0.119 Uiso calc R 1 1
C C36 0.6567(7) 0.7187(10) 0.7504(2) 0.102(2) Uani d . 1 1
H H36 0.6847 0.6827 0.7264 0.122 Uiso calc R 1 1
C C37 0.6717(7) 0.8574(9) 0.7594(2) 0.103(2) Uani d . 1 1
H H37 0.7110 0.9157 0.7417 0.123 Uiso calc R 1 1
C C38 0.6278(6) 0.9096(7) 0.7950(2) 0.0878(19) Uani d . 1 1
H H38 0.6390 1.0032 0.8013 0.105 Uiso calc R 1 1
N N1 0.2660(4) 0.6217(4) 1.00875(13) 0.0562(11) Uani d . 1 1
N N2 0.1097(4) 0.5853(4) 0.88561(12) 0.0586(11) Uani d . 1 1
N N3 0.7836(4) 0.8785(4) 1.01623(13) 0.0578(11) Uani d . 1 1
N N4 0.6071(4) 0.8956(4) 0.89468(13) 0.0597(11) Uani d . 1 1
O O1 0.4961(4) 0.5668(4) 1.03919(12) 0.0746(11) Uani d . 1 1
O O2 1.0116(4) 0.9462(4) 1.04478(12) 0.0777(12) Uani d . 1 1
H H2A 0.937(7) 0.915(7) 1.023(2) 0.14(3) Uiso d . 1 1
H H1 0.424(7) 0.574(8) 1.017(2) 0.15(3) Uiso d . 1 1

loop_
_atom_site_aniso_label
_atom_site_aniso_U_11
_atom_site_aniso_U_22
_atom_site_aniso_U_33
_atom_site_aniso_U_12
_atom_site_aniso_U_13
_atom_site_aniso_U_23
C1 0.072(4) 0.037(3) 0.060(3) -0.002(2) 0.016(3) -0.001(2)
C2 0.102(5) 0.061(4) 0.065(4) 0.009(3) 0.024(4) -0.001(3)
C3 0.133(6) 0.067(4) 0.066(4) -0.003(4) 0.019(4) -0.013(3)
C4 0.109(5) 0.075(4) 0.062(4) -0.018(4) -0.009(4) 0.003(3)
C5 0.082(4) 0.068(4) 0.059(3) -0.013(3) 0.003(3) 0.004(3)
C6 0.074(4) 0.047(3) 0.054(3) -0.011(3) 0.007(3) -0.003(2)
C7 0.058(3) 0.039(3) 0.078(4) 0.001(2) 0.016(3) 0.007(3)
C8 0.054(3) 0.047(3) 0.069(3) 0.007(2) 0.008(3) 0.005(3)
C9 0.063(3) 0.041(3) 0.086(4) -0.002(2) 0.007(3) 0.010(3)
C10 0.066(3) 0.047(3) 0.087(4) -0.005(3) 0.000(3) 0.008(3)
C11 0.069(3) 0.041(3) 0.077(4) 0.004(3) 0.004(3) 0.006(3)
C12 0.073(4) 0.036(3) 0.071(3) -0.007(2) 0.004(3) 0.000(2)
C13 0.075(4) 0.069(4) 0.086(4) -0.009(3) -0.011(3) -0.005(3)
C14 0.067(4) 0.066(4) 0.066(3) 0.004(3) -0.005(3) -0.005(3)
C15 0.070(4) 0.114(6) 0.094(5) 0.011(4) -0.010(4) 0.017(4)
C16 0.114(7) 0.134(7) 0.084(5) 0.015(5) -0.007(4) 0.035(5)
C17 0.104(6) 0.129(6) 0.067(4) -0.009(5) 0.003(4) 0.009(4)
C18 0.085(5) 0.163(8) 0.094(5) 0.009(5) 0.011(4) 0.012(5)
C19 0.088(5) 0.115(6) 0.082(4) 0.028(4) 0.003(4) 0.015(4)
C20 0.060(3) 0.040(3) 0.068(3) 0.003(2) 0.014(3) 0.005(2)
C21 0.074(4) 0.091(4) 0.079(4) -0.013(3) 0.020(3) 0.005(4)
C22 0.107(6) 0.122(6) 0.072(4) -0.023(5) 0.014(4) 0.010(4)
C23 0.092(5) 0.087(5) 0.070(4) -0.002(4) -0.002(3) 0.005(3)
C24 0.064(4) 0.065(4) 0.078(4) 0.008(3) 0.005(3) 0.013(3)
C25 0.061(3) 0.045(3) 0.065(3) 0.008(2) 0.014(3) 0.009(2)
C26 0.060(3) 0.038(3) 0.077(4) -0.002(2) 0.022(3) 0.003(3)
C27 0.066(3) 0.047(3) 0.070(3) -0.009(3) 0.014(3) 0.002(3)
C28 0.062(3) 0.047(3) 0.081(4) 0.002(3) 0.013(3) -0.004(3)
C29 0.058(3) 0.049(3) 0.093(4) 0.009(3) 0.014(3) 0.002(3)
C30 0.085(4) 0.049(3) 0.075(4) 0.005(3) 0.007(3) -0.005(3)
C31 0.084(4) 0.043(3) 0.077(4) 0.011(3) 0.007(3) 0.002(3)
C32 0.065(4) 0.076(4) 0.088(4) 0.010(3) -0.001(3) 0.001(3)
C33 0.064(4) 0.063(4) 0.073(4) 0.003(3) -0.009(3) 0.003(3)
C34 0.089(5) 0.076(4) 0.094(5) -0.003(4) 0.008(4) -0.008(4)
C35 0.103(6) 0.096(5) 0.095(5) 0.012(4) -0.004(4) -0.013(5)
C36 0.092(5) 0.140(7) 0.070(4) 0.032(5) -0.005(4) -0.012(5)
C37 0.106(6) 0.123(7) 0.078(5) 0.008(5) 0.003(4) 0.028(5)
C38 0.092(5) 0.076(4) 0.091(5) 0.002(4) -0.013(4) 0.007(4)
N1 0.058(3) 0.049(2) 0.063(3) 0.004(2) 0.010(2) 0.002(2)
N2 0.065(3) 0.041(2) 0.068(3) -0.004(2) -0.005(2) 0.000(2)
N3 0.058(3) 0.049(2) 0.069(3) -0.003(2) 0.016(2) 0.000(2)
N4 0.056(3) 0.047(2) 0.075(3) 0.007(2) 0.004(2) 0.001(2)
O1 0.065(2) 0.101(3) 0.059(2) 0.006(2) 0.010(2) -0.011(2)
O2 0.062(2) 0.101(3) 0.072(3) -0.010(2) 0.019(2) 0.008(2)

loop_
_atom_type_symbol
_atom_type_description
_atom_type_scat_dispersion_real
_atom_type_scat_dispersion_imag
_atom_type_scat_source
C C 0.0033 0.0016 'International Tables Vol C Tables 4.2.6.8 and 6.1.1.4'
H H 0.0000 0.0000 'International Tables Vol C Tables 4.2.6.8 and 6.1.1.4'
N N 0.0061 0.0033 'International Tables Vol C Tables 4.2.6.8 and 6.1.1.4'
O O 0.0106 0.0060 'International Tables Vol C Tables 4.2.6.8 and 6.1.1.4'

loop_
_geom_angle_atom_site_label_1
_geom_angle_atom_site_label_2
_geom_angle_atom_site_label_3
_geom_angle
C2 C1 C6 118.1(5)
C2 C1 C7 121.2(5)
C6 C1 C7 120.7(5)
C3 C2 C1 121.9(6)
C3 C2 H2 119.0
C1 C2 H2 119.0
C2 C3 C4 118.8(6)
C2 C3 H3 120.6
C4 C3 H3 120.6
C5 C4 C3 120.9(6)
C5 C4 H4 119.5
C3 C4 H4 119.5
C4 C5 C6 120.5(6)
C4 C5 H5 119.8
C6 C5 H5 119.8
O1 C6 C5 118.8(5)
O1 C6 C1 121.4(5)
C5 C6 C1 119.7(5)
N1 C7 C1 122.6(5)
N1 C7 H7 118.7
C1 C7 H7 118.7
N1 C8 C9 109.6(4)
N1 C8 C12 110.0(4)
C9 C8 C12 109.9(4)
N1 C8 H8 109.1
C9 C8 H8 109.1
C12 C8 H8 109.1
C10 C9 C8 111.8(4)
C10 C9 H9A 109.3
C8 C9 H9A 109.3
C10 C9 H9B 109.3
C8 C9 H9B 109.3
H9A C9 H9B 107.9
N2 C10 C9 112.0(4)
N2 C10 H10A 109.2
C9 C10 H10A 109.2
N2 C10 H10B 109.2
C9 C10 H10B 109.2
H10A C10 H10B 107.9
N2 C11 C12 110.9(4)
N2 C11 H11A 109.5
C12 C11 H11A 109.5
N2 C11 H11B 109.5
C12 C11 H11B 109.5
H11A C11 H11B 108.1
C11 C12 C8 111.3(4)
C11 C12 H12A 109.4
C8 C12 H12A 109.4
C11 C12 H12B 109.4
C8 C12 H12B 109.4
H12A C12 H12B 108.0
N2 C13 C14 114.8(5)
N2 C13 H13A 108.6
C14 C13 H13A 108.6
N2 C13 H13B 108.6
C14 C13 H13B 108.6
H13A C13 H13B 107.5
C15 C14 C19 116.8(6)
C15 C14 C13 120.6(6)
C19 C14 C13 122.6(5)
C14 C15 C16 121.7(7)
C14 C15 H15 119.1
C16 C15 H15 119.1
C17 C16 C15 120.2(7)
C17 C16 H16 119.9
C15 C16 H16 119.9
C18 C17 C16 119.0(7)
C18 C17 H17 120.5
C16 C17 H17 120.5
C17 C18 C19 120.4(7)
C17 C18 H18 119.8
C19 C18 H18 119.8
C18 C19 C14 121.8(6)
C18 C19 H19 119.1
C14 C19 H19 119.1
C21 C20 C25 118.0(5)
C21 C20 C26 120.4(5)
C25 C20 C26 121.7(5)
C22 C21 C20 121.7(6)
C22 C21 H21 119.2
C20 C21 H21 119.2
C21 C22 C23 119.4(6)
C21 C22 H22 120.3
C23 C22 H22 120.3
C24 C23 C22 120.2(6)
C24 C23 H23 119.9
C22 C23 H23 119.9
C23 C24 C25 121.5(6)
C23 C24 H24 119.2
C25 C24 H24 119.2
O2 C25 C24 120.0(5)
O2 C25 C20 120.8(5)
C24 C25 C20 119.2(5)
N3 C26 C20 121.8(5)
N3 C26 H26 119.1
C20 C26 H26 119.1
N3 C27 C31 110.5(4)
N3 C27 C28 109.0(4)
C31 C27 C28 108.6(4)
N3 C27 H27 109.6
C31 C27 H27 109.6
C28 C27 H27 109.6
C29 C28 C27 110.6(4)
C29 C28 H28A 109.5
C27 C28 H28A 109.5
C29 C28 H28B 109.5
C27 C28 H28B 109.5
H28A C28 H28B 108.1
N4 C29 C28 111.4(4)
N4 C29 H29A 109.3
C28 C29 H29A 109.3
N4 C29 H29B 109.3
C28 C29 H29B 109.3
H29A C29 H29B 108.0
N4 C30 C31 111.1(4)
N4 C30 H30A 109.4
C31 C30 H30A 109.4
N4 C30 H30B 109.4
C31 C30 H30B 109.4
H30A C30 H30B 108.0
C30 C31 C27 111.8(4)
C30 C31 H31A 109.3
C27 C31 H31A 109.3
C30 C31 H31B 109.3
C27 C31 H31B 109.3
H31A C31 H31B 107.9
N4 C32 C33 114.4(4)
N4 C32 H32A 108.7
C33 C32 H32A 108.7
N4 C32 H32B 108.7
C33 C32 H32B 108.7
H32A C32 H32B 107.6
C38 C33 C34 116.6(6)
C38 C33 C32 120.8(6)
C34 C33 C32 122.6(6)
C35 C34 C33 122.8(7)
C35 C34 H34 118.6
C33 C34 H34 118.6
C34 C35 C36 120.0(7)
C34 C35 H35 120.0
C36 C35 H35 120.0
C35 C36 C37 119.8(7)
C35 C36 H36 120.1
C37 C36 H36 120.1
C36 C37 C38 119.3(7)
C36 C37 H37 120.4
C38 C37 H37 120.4
C33 C38 C37 121.5(7)
C33 C38 H38 119.3
C37 C38 H38 119.3
C7 N1 C8 120.6(4)
C13 N2 C10 109.5(4)
C13 N2 C11 111.3(4)
C10 N2 C11 109.0(4)
C26 N3 C27 119.9(4)
C29 N4 C32 109.3(4)
C29 N4 C30 109.8(4)
C32 N4 C30 111.1(4)
C6 O1 H1 111(4)
C25 O2 H2A 109(4)

loop_
_geom_bond_atom_site_label_1
_geom_bond_atom_site_label_2
_geom_bond_distance
C1 C2 1.386(7)
C1 C6 1.409(7)
C1 C7 1.453(7)
C2 C3 1.368(8)
C2 H2 0.9300
C3 C4 1.389(8)
C3 H3 0.9300
C4 C5 1.361(7)
C4 H4 0.9300
C5 C6 1.381(7)
C5 H5 0.9300
C6 O1 1.342(6)
C7 N1 1.262(6)
C7 H7 0.9300
C8 N1 1.455(6)
C8 C9 1.516(7)
C8 C12 1.517(6)
C8 H8 0.9800
C9 C10 1.514(7)
C9 H9A 0.9700
C9 H9B 0.9700
C10 N2 1.461(6)
C10 H10A 0.9700
C10 H10B 0.9700
C11 N2 1.462(6)
C11 C12 1.512(6)
C11 H11A 0.9700
C11 H11B 0.9700
C12 H12A 0.9700
C12 H12B 0.9700
C13 N2 1.456(6)
C13 C14 1.498(7)
C13 H13A 0.9700
C13 H13B 0.9700
C14 C15 1.360(7)
C14 C19 1.377(8)
C15 C16 1.384(9)
C15 H15 0.9300
C16 C17 1.363(9)
C16 H16 0.9300
C17 C18 1.355(9)
C17 H17 0.9300
C18 C19 1.372(9)
C18 H18 0.9300
C19 H19 0.9300
C20 C21 1.393(7)
C20 C25 1.404(6)
C20 C26 1.449(7)
C21 C22 1.362(8)
C21 H21 0.9300
C22 C23 1.390(8)
C22 H22 0.9300
C23 C24 1.344(7)
C23 H23 0.9300
C24 C25 1.387(7)
C24 H24 0.9300
C25 O2 1.336(6)
C26 N3 1.267(6)
C26 H26 0.9300
C27 N3 1.458(6)
C27 C31 1.511(7)
C27 C28 1.527(7)
C27 H27 0.9800
C28 C29 1.504(7)
C28 H28A 0.9700
C28 H28B 0.9700
C29 N4 1.462(6)
C29 H29A 0.9700
C29 H29B 0.9700
C30 N4 1.464(6)
C30 C31 1.509(7)
C30 H30A 0.9700
C30 H30B 0.9700
C31 H31A 0.9700
C31 H31B 0.9700
C32 N4 1.463(6)
C32 C33 1.487(7)
C32 H32A 0.9700
C32 H32B 0.9700
C33 C38 1.376(8)
C33 C34 1.377(8)
C34 C35 1.353(8)
C34 H34 0.9300
C35 C36 1.357(9)
C35 H35 0.9300
C36 C37 1.374(10)
C36 H36 0.9300
C37 C38 1.388(9)
C37 H37 0.9300
C38 H38 0.9300
O1 H1 1.01(8)
O2 H2A 1.05(7)

loop_
_geom_hbond_atom_site_label_D
_geom_hbond_atom_site_label_H
_geom_hbond_atom_site_label_A
_geom_hbond_site_symmetry_A
_geom_hbond_distance_DH
_geom_hbond_distance_HA
_geom_hbond_distance_DA
_geom_hbond_angle_DHA
O1 H1 N1 . 1.01(8) 1.73(7) 2.597(5) 141(6)
O2 H2A N3 . 1.05(7) 1.66(7) 2.588(6) 144(5)
O1 H1 O1 3_667 1.01(8) 2.49(7) 2.869(7) 102(5)

loop_
_geom_torsion_atom_site_label_1
_geom_torsion_atom_site_label_2
_geom_torsion_atom_site_label_3
_geom_torsion_atom_site_label_4
_geom_torsion
C6 C1 C2 C3 1.4(8)
C7 C1 C2 C3 -177.8(5)
C1 C2 C3 C4 -1.0(9)
C2 C3 C4 C5 -0.5(9)
C3 C4 C5 C6 1.4(9)
C4 C5 C6 O1 178.9(5)
C4 C5 C6 C1 -0.9(8)
C2 C1 C6 O1 179.7(5)
C7 C1 C6 O1 -1.1(7)
C2 C1 C6 C5 -0.5(7)
C7 C1 C6 C5 178.7(5)
C2 C1 C7 N1 -179.7(5)
C6 C1 C7 N1 1.2(7)
N1 C8 C9 C10 -171.3(4)
C12 C8 C9 C10 -50.2(6)
C8 C9 C10 N2 55.4(6)
N2 C11 C12 C8 -58.8(6)
N1 C8 C12 C11 172.8(4)
C9 C8 C12 C11 52.1(5)
N2 C13 C14 C15 -136.4(6)
N2 C13 C14 C19 45.2(8)
C19 C14 C15 C16 -0.2(10)
C13 C14 C15 C16 -178.7(6)
C14 C15 C16 C17 0.0(12)
C15 C16 C17 C18 -0.1(12)
C16 C17 C18 C19 0.5(12)
C17 C18 C19 C14 -0.7(12)
C15 C14 C19 C18 0.6(10)
C13 C14 C19 C18 179.0(6)
C25 C20 C21 C22 -0.8(9)
C26 C20 C21 C22 179.9(6)
C20 C21 C22 C23 0.5(11)
C21 C22 C23 C24 0.3(10)
C22 C23 C24 C25 -0.7(9)
C23 C24 C25 O2 180.0(5)
C23 C24 C25 C20 0.4(8)
C21 C20 C25 O2 -179.3(5)
C26 C20 C25 O2 0.1(7)
C21 C20 C25 C24 0.3(7)
C26 C20 C25 C24 179.7(5)
C21 C20 C26 N3 178.2(5)
C25 C20 C26 N3 -1.1(7)
N3 C27 C28 C29 174.9(4)
C31 C27 C28 C29 54.5(6)
C27 C28 C29 N4 -58.7(6)
N4 C30 C31 C27 57.2(6)
N3 C27 C31 C30 -173.5(4)
C28 C27 C31 C30 -54.0(6)
N4 C32 C33 C38 -85.8(7)
N4 C32 C33 C34 96.1(7)
C38 C33 C34 C35 -0.1(9)
C32 C33 C34 C35 178.0(6)
C33 C34 C35 C36 -1.6(10)
C34 C35 C36 C37 2.1(11)
C35 C36 C37 C38 -0.9(11)
C34 C33 C38 C37 1.4(9)
C32 C33 C38 C37 -176.8(5)
C36 C37 C38 C33 -0.9(10)
C1 C7 N1 C8 -179.5(4)
C9 C8 N1 C7 -118.2(5)
C12 C8 N1 C7 120.8(5)
C14 C13 N2 C10 -177.4(5)
C14 C13 N2 C11 62.1(6)
C9 C10 N2 C13 178.0(4)
C9 C10 N2 C11 -60.0(5)
C12 C11 N2 C13 -177.6(4)
C12 C11 N2 C10 61.6(5)
C20 C26 N3 C27 -178.4(4)
C31 C27 N3 C26 -132.8(5)
C28 C27 N3 C26 107.9(5)
C28 C29 N4 C32 -177.8(4)
C28 C29 N4 C30 60.1(5)
C33 C32 N4 C29 169.3(5)
C33 C32 N4 C30 -69.5(6)
C31 C30 N4 C29 -58.7(6)
C31 C30 N4 C32 -179.7(4)

loop_
_cod_related_entry_id
_cod_related_entry_database
_cod_related_entry_code
1 ChemSpider 30657326
